data_8103115
loop_
_publ_author_name
'Pu-Hong Wen'

_publ_contact_author
;
Prof. Dr. Pu-Hong Wen
Department of Chemistry and Chemical Engineering
Baoji University of Arts and Science
Baoji, Shaanxi 721013
People's Republic of China 
;
_publ_section_title
;
 Crystal structure of 2,2'-(1,4-butanediyl)bis(3H-benzimidazolium)
 bis(2-carboxybenzoate) dihydrate, [C18H20N4][C8H5O4]2 &#x00B7; 2H2O
;
_journal_issue 1
_journal_name_full 'Zeitschrift f\"ur Kristallographie - New Crystal Structures'
_journal_page_first 103
_journal_volume 226
_journal_year 2011
_chemical_compound_source 'See text'
_chemical_formula_sum 'C34 H34 N4 O10'
_chemical_formula_weight 658.65
_chemical_name_systematic
;
bis[2'2-(1,4-butanediyl)bis(3H-benzimidazolium)] 
bis[di(2-carboxy-benzoate)] dihydrate
;
_space_group_IT_number 15
_symmetry_cell_setting monoclinic
_symmetry_space_group_name_Hall '-C 2yc'
_symmetry_space_group_name_H-M 'C 1 2/c 1'
_atom_sites_solution_hydrogens geom
_atom_sites_solution_primary direct
_atom_sites_solution_secondary difmap
_audit_creation_method SHELXL-97
_cell_angle_alpha 90.00
_cell_angle_beta 118.765(4)
_cell_angle_gamma 90.00
_cell_formula_units_Z 4
_cell_length_a 16.538(5)
_cell_length_b 14.588(4)
_cell_length_c 14.760(4)
_cell_measurement_reflns_used 4071
_cell_measurement_temperature 143(2)
_cell_measurement_theta_max 27.48
_cell_measurement_theta_min 3.05
_cell_volume 3121.5(15)
_computing_cell_refinement 'CrystalClear (Rigaku Inc., 2008)'
_computing_data_collection 'CrystalClear (Rigaku Inc., 2008)'
_computing_data_reduction 'CrystalClear (Rigaku Inc., 2008)'
_computing_structure_refinement 'SHELXL-97 (Sheldrick, 1997)'
_computing_structure_solution 'SHELXS-97 (Sheldrick, 1990)'
_diffrn_ambient_temperature 143(2)
_diffrn_detector_area_resol_mean 28.5714
_diffrn_measured_fraction_theta_full 0.996
_diffrn_measured_fraction_theta_max 0.996
_diffrn_measurement_device_type AFC10/Saturn724+
_diffrn_measurement_method 'phi and omega scans'
_diffrn_radiation_monochromator graphite
_diffrn_radiation_source 'Rotating Anode'
_diffrn_radiation_type MoK\a
_diffrn_radiation_wavelength 0.71073
_diffrn_reflns_av_R_equivalents 0.0281
_diffrn_reflns_av_sigmaI/netI 0.0276
_diffrn_reflns_limit_h_max 19
_diffrn_reflns_limit_h_min -21
_diffrn_reflns_limit_k_max 18
_diffrn_reflns_limit_k_min -18
_diffrn_reflns_limit_l_max 18
_diffrn_reflns_limit_l_min -19
_diffrn_reflns_number 13715
_diffrn_reflns_theta_full 27.48
_diffrn_reflns_theta_max 27.48
_diffrn_reflns_theta_min 3.05
_diffrn_standards_decay_% 0
_diffrn_standards_interval_count 0
_diffrn_standards_interval_time 0
_diffrn_standards_number 0
_exptl_absorpt_coefficient_mu 0.105
_exptl_absorpt_correction_type none
_exptl_crystal_colour Colorless
_exptl_crystal_density_diffrn 1.401
_exptl_crystal_density_method 'not measured'
_exptl_crystal_description Block
_exptl_crystal_F_000 1384
_exptl_crystal_size_max 0.25
_exptl_crystal_size_mid 0.25
_exptl_crystal_size_min 0.20
_refine_diff_density_max 0.318
_refine_diff_density_min -0.186
_refine_diff_density_rms 0.047
_refine_ls_extinction_method SHELXL
_refine_ls_goodness_of_fit_ref 0.999
_refine_ls_hydrogen_treatment mixed
_refine_ls_matrix_type full
_refine_ls_number_parameters 237
_refine_ls_number_reflns 3568
_refine_ls_number_restraints 0
_refine_ls_restrained_S_all 0.999
_refine_ls_R_factor_all 0.0596
_refine_ls_R_factor_gt 0.0413
_refine_ls_shift/su_max 0.000
_refine_ls_shift/su_mean 0.000
_refine_ls_structure_factor_coef Fsqd
_refine_ls_weighting_details 'calc w=1/[\s^2^(Fo^2^)+(0.0651P)^2^+0.6000P] where P=(Fo^2^+2Fc^2^)/3'
_refine_ls_weighting_scheme calc
_refine_ls_wR_factor_gt 0.1003
_refine_ls_wR_factor_ref 0.1112
_reflns_number_gt 2704
_reflns_number_total 3568
_reflns_threshold_expression >2sigma(I)
_cod_data_source_file 1267-3326.cff
_cod_data_source_block 979
_cod_depositor_comments
;
The following automatic conversions were performed:

'_symmetry_cell_setting' value 'Monoclinic' changed to 'monoclinic'
according to /home/saulius/struct/CIF-dictionaries/cif_core.dic
dictionary named 'cif_core.dic' version 2.4.1 from 2010-06-29.

Automatic conversion script
Id: cif_fix_values 1715 2011-07-08 13:25:40Z adriana 
;
_cod_original_cell_volume 3121.7(16)
_cod_original_sg_symbol_H-M C2/c
_cod_database_code 8103115

loop_
_symmetry_equiv_pos_as_xyz
'x, y, z'
'-x, y, -z+1/2'
'x+1/2, y+1/2, z'
'-x+1/2, y+1/2, -z+1/2'
'-x, -y, -z'
'x, -y, z-1/2'
'-x+1/2, -y+1/2, -z'
'x+1/2, -y+1/2, z-1/2'

loop_
_atom_site_label
_atom_site_type_symbol
_atom_site_fract_x
_atom_site_fract_y
_atom_site_fract_z
_atom_site_U_iso_or_equiv
_atom_site_adp_type
_atom_site_occupancy
_atom_site_symmetry_multiplicity
_atom_site_calc_flag
_atom_site_refinement_flags
O1 O 0.38327(8) 0.46449(9) 0.72263(10) 0.0537(4) Uani 1 1 d .
O2 O 0.28234(7) 0.55943(6) 0.61210(9) 0.0358(3) Uani 1 1 d .
O3 O 0.39352(8) 0.30971(10) 0.78172(9) 0.0509(3) Uani 1 1 d .
O4 O 0.31149(9) 0.18429(7) 0.73594(8) 0.0428(3) Uani 1 1 d .
O5 O 0.11817(8) 0.64627(8) 0.56162(9) 0.0392(3) Uani 1 1 d .
N1 N 0.50023(8) 0.76257(8) 0.60250(9) 0.0244(3) Uani 1 1 d .
N2 N 0.59832(8) 0.67897(8) 0.73045(9) 0.0277(3) Uani 1 1 d .
C1 C 0.56248(9) 0.82293(9) 0.67565(10) 0.0228(3) Uani 1 1 d .
C2 C 0.56980(10) 0.91787(9) 0.67523(11) 0.0284(3) Uani 1 1 d .
H2 H 0.5273 0.9539 0.6186 0.034 Uiso 1 1 calc R
C3 C 0.64190(11) 0.95712(10) 0.76120(12) 0.0342(3) Uani 1 1 d .
H3 H 0.6495 1.0218 0.7642 0.041 Uiso 1 1 calc R
C4 C 0.70415(11) 0.90325(11) 0.84426(12) 0.0366(4) Uani 1 1 d .
H4 H 0.7528 0.9328 0.9022 0.044 Uiso 1 1 calc R
C5 C 0.69743(10) 0.80894(10) 0.84501(11) 0.0326(3) Uani 1 1 d .
H5 H 0.7398 0.7730 0.9017 0.039 Uiso 1 1 calc R
C6 C 0.62478(9) 0.76943(9) 0.75767(10) 0.0247(3) Uani 1 1 d .
C7 C 0.52401(9) 0.67697(9) 0.63675(11) 0.0264(3) Uani 1 1 d .
C8 C 0.47564(10) 0.59243(10) 0.57932(13) 0.0338(3) Uani 1 1 d .
H8A H 0.4125 0.6090 0.5257 0.041 Uiso 1 1 calc R
H8B H 0.4701 0.5494 0.6279 0.041 Uiso 1 1 calc R
C9 C 0.52516(10) 0.54369(9) 0.52739(12) 0.0293(3) Uani 1 1 d .
H9A H 0.5288 0.5856 0.4767 0.035 Uiso 1 1 calc R
H9B H 0.5889 0.5283 0.5804 0.035 Uiso 1 1 calc R
C10 C 0.30547(10) 0.47976(9) 0.64497(11) 0.0277(3) Uani 1 1 d .
C11 C 0.24022(9) 0.40142(9) 0.58792(10) 0.0217(3) Uani 1 1 d .
C12 C 0.16483(9) 0.42591(9) 0.49375(10) 0.0253(3) Uani 1 1 d .
H12 H 0.1585 0.4881 0.4722 0.030 Uiso 1 1 calc R
C13 C 0.09893(10) 0.36330(10) 0.43045(11) 0.0287(3) Uani 1 1 d .
H13 H 0.0488 0.3823 0.3664 0.034 Uiso 1 1 calc R
C14 C 0.10671(10) 0.27277(10) 0.46132(11) 0.0290(3) Uani 1 1 d .
H14 H 0.0621 0.2289 0.4188 0.035 Uiso 1 1 calc R
C15 C 0.18020(10) 0.24688(9) 0.55469(11) 0.0267(3) Uani 1 1 d .
H15 H 0.1849 0.1846 0.5755 0.032 Uiso 1 1 calc R
C16 C 0.24785(9) 0.30854(9) 0.61974(10) 0.0230(3) Uani 1 1 d .
C17 C 0.32169(10) 0.26413(10) 0.71797(11) 0.0304(3) Uani 1 1 d .
H5A H 0.1329(15) 0.6615(16) 0.628(2) 0.075(7) Uiso 1 1 d .
H1N H 0.4539(12) 0.7807(12) 0.5391(14) 0.043(5) Uiso 1 1 d .
H5B H 0.1715(17) 0.6149(16) 0.5730(17) 0.072(7) Uiso 1 1 d .
H2N H 0.6279(14) 0.6281(14) 0.7691(16) 0.060(6) Uiso 1 1 d .
H3O H 0.3924(16) 0.3745(19) 0.7600(18) 0.087(8) Uiso 1 1 d .

loop_
_atom_site_aniso_label
_atom_site_aniso_U_11
_atom_site_aniso_U_22
_atom_site_aniso_U_33
_atom_site_aniso_U_23
_atom_site_aniso_U_13
_atom_site_aniso_U_12
O1 0.0324(6) 0.0467(7) 0.0500(7) 0.0076(6) -0.0058(5) -0.0146(5)
O2 0.0313(6) 0.0229(5) 0.0461(7) -0.0073(4) 0.0128(5) -0.0035(4)
O3 0.0315(6) 0.0509(8) 0.0458(7) 0.0182(6) -0.0008(5) -0.0006(6)
O4 0.0654(8) 0.0273(5) 0.0316(6) 0.0073(4) 0.0200(6) 0.0104(5)
O5 0.0374(6) 0.0404(6) 0.0256(6) -0.0034(5) 0.0039(5) 0.0134(5)
N1 0.0219(6) 0.0241(6) 0.0246(6) -0.0015(5) 0.0091(5) 0.0018(5)
N2 0.0294(6) 0.0212(6) 0.0331(7) 0.0043(5) 0.0156(5) 0.0043(5)
C1 0.0222(6) 0.0242(6) 0.0229(7) -0.0013(5) 0.0115(5) 0.0032(5)
C2 0.0317(7) 0.0230(7) 0.0305(7) 0.0007(6) 0.0149(6) 0.0056(6)
C3 0.0378(8) 0.0246(7) 0.0412(9) -0.0084(6) 0.0199(7) 0.0001(6)
C4 0.0301(8) 0.0386(8) 0.0336(8) -0.0145(7) 0.0093(7) 0.0001(7)
C5 0.0287(7) 0.0385(8) 0.0238(7) -0.0009(6) 0.0073(6) 0.0089(6)
C6 0.0269(7) 0.0232(6) 0.0270(7) 0.0013(5) 0.0153(6) 0.0046(5)
C7 0.0243(7) 0.0235(7) 0.0371(8) -0.0022(6) 0.0194(6) 0.0001(5)
C8 0.0269(7) 0.0257(7) 0.0492(9) -0.0081(6) 0.0187(7) -0.0044(6)
C9 0.0280(7) 0.0226(7) 0.0388(8) -0.0031(6) 0.0171(6) -0.0043(6)
C10 0.0251(7) 0.0282(7) 0.0291(7) -0.0036(6) 0.0126(6) -0.0034(6)
C11 0.0213(6) 0.0222(6) 0.0235(7) -0.0023(5) 0.0121(5) -0.0008(5)
C12 0.0265(7) 0.0229(6) 0.0253(7) -0.0002(5) 0.0115(6) 0.0003(5)
C13 0.0238(7) 0.0342(8) 0.0233(7) -0.0025(6) 0.0076(6) -0.0004(6)
C14 0.0278(7) 0.0302(7) 0.0302(7) -0.0093(6) 0.0148(6) -0.0102(6)
C15 0.0325(8) 0.0223(6) 0.0320(7) -0.0017(6) 0.0209(6) -0.0025(6)
C16 0.0236(7) 0.0244(6) 0.0236(7) 0.0008(5) 0.0135(6) 0.0025(5)
C17 0.0323(8) 0.0319(8) 0.0289(7) 0.0038(6) 0.0164(6) 0.0075(6)

loop_
_atom_type_symbol
_atom_type_description
_atom_type_scat_dispersion_real
_atom_type_scat_dispersion_imag
_atom_type_scat_source
C C 0.0033 0.0016 'International Tables Vol C Tables 4.2.6.8 and 6.1.1.4'
H H 0.0000 0.0000 'International Tables Vol C Tables 4.2.6.8 and 6.1.1.4'
N N 0.0061 0.0033 'International Tables Vol C Tables 4.2.6.8 and 6.1.1.4'
O O 0.0106 0.0060 'International Tables Vol C Tables 4.2.6.8 and 6.1.1.4'

loop_
_geom_angle_atom_site_label_1
_geom_angle_atom_site_label_2
_geom_angle_atom_site_label_3
_geom_angle
_geom_angle_site_symmetry_1
C10 O1 H3O 113.0(10) .
C17 O3 H3O 112.8(14) .
H5A O5 H5B 100.6(19) .
C7 N1 C1 109.01(12) .
C7 N1 H1N 127.2(11) .
C1 N1 H1N 123.6(11) .
C7 N2 C6 108.97(11) .
C7 N2 H2N 125.0(13) .
C6 N2 H2N 126.0(13) .
N1 C1 C2 131.39(13) .
N1 C1 C6 106.39(12) .
C2 C1 C6 122.21(13) .
C3 C2 C1 116.60(13) .
C3 C2 H2 121.7 .
C1 C2 H2 121.7 .
C2 C3 C4 121.17(14) .
C2 C3 H3 119.4 .
C4 C3 H3 119.4 .
C5 C4 C3 122.51(14) .
C5 C4 H4 118.7 .
C3 C4 H4 118.7 .
C4 C5 C6 116.17(13) .
C4 C5 H5 121.9 .
C6 C5 H5 121.9 .
N2 C6 C1 106.46(12) .
N2 C6 C5 132.20(13) .
C1 C6 C5 121.34(13) .
N1 C7 N2 109.16(12) .
N1 C7 C8 125.37(13) .
N2 C7 C8 125.46(13) .
C7 C8 C9 113.36(11) .
C7 C8 H8A 108.9 .
C9 C8 H8A 108.9 .
C7 C8 H8B 108.9 .
C9 C8 H8B 108.9 .
H8A C8 H8B 107.7 .
C9 C9 C8 111.41(14) 5_666
C9 C9 H9A 109.3 5_666
C8 C9 H9A 109.3 .
C9 C9 H9B 109.3 5_666
C8 C9 H9B 109.3 .
H9A C9 H9B 108.0 .
O2 C10 O1 120.31(13) .
O2 C10 C11 118.88(13) .
O1 C10 C11 120.78(12) .
C12 C11 C16 117.94(12) .
C12 C11 C10 114.57(12) .
C16 C11 C10 127.49(12) .
C13 C12 C11 122.66(13) .
C13 C12 H12 118.7 .
C11 C12 H12 118.7 .
C14 C13 C12 119.32(13) .
C14 C13 H13 120.3 .
C12 C13 H13 120.3 .
C15 C14 C13 119.19(13) .
C15 C14 H14 120.4 .
C13 C14 H14 120.4 .
C14 C15 C16 122.64(13) .
C14 C15 H15 118.7 .
C16 C15 H15 118.7 .
C15 C16 C11 118.24(12) .
C15 C16 C17 113.06(12) .
C11 C16 C17 128.70(12) .
O4 C17 O3 120.48(14) .
O4 C17 C16 118.76(14) .
O3 C17 C16 120.77(13) .

loop_
_geom_bond_atom_site_label_1
_geom_bond_atom_site_label_2
_geom_bond_distance
_geom_bond_site_symmetry_2
O1 C10 1.2648(18) .
O2 C10 1.2466(17) .
O3 C17 1.289(2) .
O3 H3O 1.00(3) .
O4 C17 1.2242(17) .
O5 H5A 0.91(3) .
O5 H5B 0.93(3) .
N1 C7 1.3336(17) .
N1 C1 1.3897(17) .
N1 H1N 0.918(18) .
N2 C7 1.3372(18) .
N2 C6 1.3876(18) .
N2 H2N 0.92(2) .
C1 C2 1.3905(19) .
C1 C6 1.3913(19) .
C2 C3 1.380(2) .
C2 H2 0.9500 .
C3 C4 1.402(2) .
C3 H3 0.9500 .
C4 C5 1.381(2) .
C4 H4 0.9500 .
C5 C6 1.395(2) .
C5 H5 0.9500 .
C7 C8 1.4923(19) .
C8 C9 1.5388(19) .
C8 H8A 0.9900 .
C8 H8B 0.9900 .
C9 C9 1.524(3) 5_666
C9 H9A 0.9900 .
C9 H9B 0.9900 .
C10 C11 1.5182(18) .
C11 C12 1.3951(19) .
C11 C16 1.4196(18) .
C12 C13 1.3839(19) .
C12 H12 0.9500 .
C13 C14 1.383(2) .
C13 H13 0.9500 .
C14 C15 1.381(2) .
C14 H14 0.9500 .
C15 C16 1.3960(19) .
C15 H15 0.9500 .
C16 C17 1.5196(19) .

loop_
_geom_torsion_atom_site_label_1
_geom_torsion_atom_site_label_2
_geom_torsion_atom_site_label_3
_geom_torsion_atom_site_label_4
_geom_torsion
_geom_torsion_site_symmetry_4
C7 N1 C1 C2 177.41(14) .
C7 N1 C1 C6 -1.15(14) .
N1 C1 C2 C3 -178.96(13) .
C6 C1 C2 C3 -0.60(19) .
C1 C2 C3 C4 0.0(2) .
C2 C3 C4 C5 0.2(2) .
C3 C4 C5 C6 0.2(2) .
C7 N2 C6 C1 0.16(14) .
C7 N2 C6 C5 -178.88(14) .
N1 C1 C6 N2 0.59(14) .
C2 C1 C6 N2 -178.13(12) .
N1 C1 C6 C5 179.76(11) .
C2 C1 C6 C5 1.0(2) .
C4 C5 C6 N2 178.13(14) .
C4 C5 C6 C1 -0.8(2) .
C1 N1 C7 N2 1.27(14) .
C1 N1 C7 C8 -178.42(12) .
C6 N2 C7 N1 -0.89(15) .
C6 N2 C7 C8 178.80(12) .
N1 C7 C8 C9 101.16(16) .
N2 C7 C8 C9 -78.48(18) .
C7 C8 C9 C9 178.24(15) 5_666
O2 C10 C11 C12 8.82(18) .
O1 C10 C11 C12 -168.98(13) .
O2 C10 C11 C16 -171.15(12) .
O1 C10 C11 C16 11.1(2) .
C16 C11 C12 C13 -1.01(19) .
C10 C11 C12 C13 179.02(12) .
C11 C12 C13 C14 0.7(2) .
C12 C13 C14 C15 0.0(2) .
C13 C14 C15 C16 -0.3(2) .
C14 C15 C16 C11 -0.02(19) .
C14 C15 C16 C17 -179.95(12) .
C12 C11 C16 C15 0.65(17) .
C10 C11 C16 C15 -179.39(12) .
C12 C11 C16 C17 -179.44(12) .
C10 C11 C16 C17 0.5(2) .
C15 C16 C17 O4 -6.85(18) .
C11 C16 C17 O4 173.24(13) .
C15 C16 C17 O3 173.64(13) .
C11 C16 C17 O3 -6.3(2) .
